data_7057100
loop_
_publ_author_name
'Huang, Bo'
'Wang, Nan'
'Yang, Kang'
'Ke, Degang'
'Fang, Yajun'
'Hu, Xunliang'
'Wu, Baolin'
'Xiao, Zicheng'
'Wu, Pingfan'
'Wei, Yongge'

_publ_section_title
;
 Stepwise syntheses and supramolecular assemblies of a series of
 polyoxovanadate hybrids with various architectures
;
_journal_issue 8
_journal_name_full 'New Journal of Chemistry'
_journal_page_first 5853
_journal_paper_doi 10.1039/C7NJ04727D
_journal_volume 42
_journal_year 2018
_chemical_formula_sum 'C66 H116 N4 O25 V6'
_chemical_formula_weight 1671.26
_space_group_crystal_system triclinic
_space_group_IT_number 2
_space_group_name_Hall '-P 1'
_space_group_name_H-M_alt 'P -1'
_symmetry_space_group_name_Hall '-P 1'
_symmetry_space_group_name_H-M 'P -1'
_atom_sites_solution_hydrogens geom
_audit_creation_method SHELXL-2014/7
_audit_update_record
;
2017-05-03 deposited with the CCDC.
2018-02-26 downloaded from the CCDC.
;
_cell_angle_alpha 107.72(3)
_cell_angle_beta 94.21(3)
_cell_angle_gamma 104.66(3)
_cell_formula_units_Z 1
_cell_length_a 11.187(2)
_cell_length_b 13.547(3)
_cell_length_c 14.326(3)
_cell_measurement_reflns_used 1993
_cell_measurement_temperature 293(2)
_cell_measurement_theta_max 20.1827
_cell_measurement_theta_min 2.4687
_cell_volume 1973.9(9)
_computing_structure_refinement 'SHELXL-2014/7 (Sheldrick, 2014)'
_diffrn_ambient_temperature 293(2)
_diffrn_measured_fraction_theta_full 0.988
_diffrn_measured_fraction_theta_max 0.985
_diffrn_measurement_device_type 'Bruker P4'
_diffrn_measurement_method '\w scans'
_diffrn_radiation_type MoK\a
_diffrn_radiation_wavelength 0.71073
_diffrn_reflns_av_R_equivalents 0.0400
_diffrn_reflns_av_unetI/netI 0.0763
_diffrn_reflns_Laue_measured_fraction_full 0.988
_diffrn_reflns_Laue_measured_fraction_max 0.985
_diffrn_reflns_limit_h_max 13
_diffrn_reflns_limit_h_min -11
_diffrn_reflns_limit_k_max 14
_diffrn_reflns_limit_k_min -16
_diffrn_reflns_limit_l_max 17
_diffrn_reflns_limit_l_min -17
_diffrn_reflns_number 13073
_diffrn_reflns_point_group_measured_fraction_full 0.988
_diffrn_reflns_point_group_measured_fraction_max 0.985
_diffrn_reflns_theta_full 25.242
_diffrn_reflns_theta_max 25.564
_diffrn_reflns_theta_min 1.512
_exptl_absorpt_coefficient_mu 0.756
_exptl_crystal_colour orange
_exptl_crystal_density_diffrn 1.406
_exptl_crystal_description block
_exptl_crystal_F_000 878
_exptl_crystal_size_max 0.33
_exptl_crystal_size_mid 0.27
_exptl_crystal_size_min 0.24
_refine_diff_density_max 0.779
_refine_diff_density_min -0.470
_refine_diff_density_rms 0.127
_refine_ls_extinction_method none
_refine_ls_goodness_of_fit_ref 1.031
_refine_ls_hydrogen_treatment constr
_refine_ls_matrix_type full
_refine_ls_number_parameters 476
_refine_ls_number_reflns 7302
_refine_ls_number_restraints 117
_refine_ls_restrained_S_all 1.030
_refine_ls_R_factor_all 0.1220
_refine_ls_R_factor_gt 0.0772
_refine_ls_shift/su_max 0.005
_refine_ls_shift/su_mean 0.000
_refine_ls_structure_factor_coef Fsqd
_refine_ls_weighting_details 'w=1/[\s^2^(Fo^2^)+(0.1755P)^2^] where P=(Fo^2^+2Fc^2^)/3'
_refine_ls_weighting_scheme calc
_refine_ls_wR_factor_gt 0.2246
_refine_ls_wR_factor_ref 0.2798
_reflns_Friedel_coverage 0.000
_reflns_number_gt 4460
_reflns_number_total 7302
_reflns_threshold_expression 'I > 2\s(I)'
_cod_data_source_file c7nj04727d2.cif
_cod_data_source_block lbzda
_cod_depositor_comments 'Adding full bibliography for 7057098--7057101.cif.'
_cod_original_cell_volume 1974.0(8)
_cod_database_code 7057100
_shelx_shelxl_version_number 2014/7
_shelx_space_group_comment
;
The symmetry employed for this shelxl refinement is uniquely defined
by the following loop, which should always be used as a source of
symmetry information in preference to the above space-group names.
They are only intended as comments.
;

loop_
_space_group_symop_operation_xyz
'x, y, z'
'-x, -y, -z'

loop_
_atom_site_label
_atom_site_type_symbol
_atom_site_fract_x
_atom_site_fract_y
_atom_site_fract_z
_atom_site_U_iso_or_equiv
_atom_site_adp_type
_atom_site_occupancy
_atom_site_site_symmetry_order
_atom_site_calc_flag
_atom_site_refinement_flags_posn
_atom_site_refinement_flags_adp
_atom_site_refinement_flags_occupancy
_atom_site_disorder_assembly
_atom_site_disorder_group
V2 V 0.15050(9) 1.15921(8) 0.55665(7) 0.0488(3) Uani 1 1 d . . . . .
V3 V -0.14474(8) 1.06515(8) 0.44388(7) 0.0492(3) Uani 1 1 d . . . . .
O1 O 0.0000 1.0000 0.5000 0.0352(10) Uani 1 2 d S . P . .
O2 O 0.1761(3) 1.0979(3) 0.4153(3) 0.0459(9) Uani 1 1 d . . . . .
O3 O -0.0604(4) 1.0220(3) 0.3242(3) 0.0479(9) Uani 1 1 d . . . . .
O4 O 0.2397(4) 1.0761(3) 0.5924(3) 0.0572(11) Uani 1 1 d . . . . .
O5 O 0.0697(4) 1.1732(3) 0.6642(3) 0.0587(11) Uani 1 1 d . . . . .
O6 O 0.0082(4) 1.1944(3) 0.4891(3) 0.0480(9) Uani 1 1 d . . . . .
O7 O -0.1686(4) 1.0978(3) 0.5728(3) 0.0595(11) Uani 1 1 d . . . . .
O8 O 0.1063(5) 0.9183(4) 0.2475(3) 0.0679(12) Uani 1 1 d . . . . .
C1 C 0.0778(6) 1.1960(5) 0.3314(4) 0.0518(14) Uani 1 1 d . . . . .
O9 O 0.2506(4) 1.2754(3) 0.5813(3) 0.0701(13) Uani 1 1 d . . . . .
O10 O -0.2319(4) 1.1233(4) 0.3993(4) 0.0765(14) Uani 1 1 d . . . . .
O11 O 0.1426(5) 1.2300(4) 0.1817(3) 0.0723(13) Uani 1 1 d . . . . .
C2 C 0.0391(6) 1.2580(5) 0.4245(4) 0.0520(14) Uani 1 1 d . . . . .
H H 0.1068 1.3230 0.4599 0.062 Uiso 1 1 calc R U . . .
HA H -0.0330 1.2799 0.4068 0.062 Uiso 1 1 calc R U . . .
C3 C 0.1956(6) 1.1659(5) 0.3572(4) 0.0544(15) Uani 1 1 d . . . . .
HB H 0.2221 1.1296 0.2963 0.065 Uiso 1 1 calc R U . . .
HC H 0.2623 1.2315 0.3932 0.065 Uiso 1 1 calc R U . . .
C4 C -0.0285(6) 1.0938(5) 0.2713(4) 0.0564(15) Uani 1 1 d . . . . .
HD H -0.1017 1.1147 0.2540 0.068 Uiso 1 1 calc R U . . .
HE H -0.0027 1.0575 0.2101 0.068 Uiso 1 1 calc R U . . .
C5 C 0.1049(8) 1.2758(6) 0.2723(5) 0.0718(19) Uani 1 1 d . . . . .
HF H 0.0301 1.2965 0.2595 0.086 Uiso 1 1 calc R U . . .
HG H 0.1703 1.3408 0.3120 0.086 Uiso 1 1 calc R U . . .
O13 O 0.1388(7) 1.3847(5) 0.0790(4) 0.113(2) Uani 1 1 d . . . . .
C7 C 0.2752(7) 1.2300(7) 0.0615(5) 0.074(2) Uani 1 1 d . . . . .
C6 C 0.2602(8) 1.2772(7) 0.1667(6) 0.082(2) Uani 1 1 d . . . . .
C8 C 0.2023(7) 1.2334(6) -0.0167(5) 0.0716(19) Uani 1 1 d . . . . .
C13 C 0.1098(9) 1.2999(7) 0.0069(5) 0.093(3) Uani 1 1 d . . . . .
C12 C 0.3634(10) 1.1770(10) 0.0410(7) 0.117(3) Uani 1 1 d . . . . .
HH H 0.4144 1.1756 0.0946 0.141 Uiso 1 1 calc R U . . .
O12 O 0.3388(6) 1.3411(6) 0.2328(4) 0.120(2) Uani 1 1 d . . . . .
N1 N 0.0079(9) 1.2695(8) -0.0549(6) 0.144(4) Uani 1 1 d . . . . .
HI H -0.0026 1.2156 -0.1086 0.173 Uiso 1 1 calc R U . . .
C11 C 0.3829(11) 1.1262(10) -0.0509(8) 0.135(4) Uani 1 1 d . . . . .
HJ H 0.4449 1.0913 -0.0611 0.163 Uiso 1 1 calc R U . . .
C10 C 0.3038(10) 1.1292(9) -0.1308(6) 0.109(3) Uani 1 1 d . . . . .
HK H 0.3110 1.0933 -0.1958 0.130 Uiso 1 1 calc R U . . .
C9 C 0.2169(8) 1.1843(7) -0.1130(5) 0.084(2) Uani 1 1 d . . . . .
HL H 0.1675 1.1888 -0.1658 0.101 Uiso 1 1 calc R U . . .
N2 N 0.3644(6) 0.6851(5) 0.3337(4) 0.0750(17) Uani 1 1 d . . . . .
C51 C 0.4269(7) 0.8086(6) 0.3670(6) 0.075(2) Uani 1 1 d . . . . .
H51A H 0.3936 0.8429 0.4249 0.090 Uiso 1 1 calc R U . . .
H51B H 0.5159 0.8225 0.3874 0.090 Uiso 1 1 calc R U . . .
C21 C 0.3831(9) 0.6243(8) 0.2377(7) 0.099(3) Uani 1 1 d . U . . .
H21A H 0.3559 0.6543 0.1893 0.119 Uiso 1 1 calc R U . . .
H21B H 0.3303 0.5503 0.2199 0.119 Uiso 1 1 calc R U . . .
C31 C 0.4060(9) 0.6409(8) 0.4133(7) 0.098(3) Uani 1 1 d . U . . .
H31A H 0.3639 0.5638 0.3908 0.118 Uiso 1 1 calc R U . . .
H31B H 0.4949 0.6492 0.4150 0.118 Uiso 1 1 calc R U . . .
C53 C 0.4589(7) 0.9831(6) 0.3399(6) 0.081(2) Uani 1 1 d . . . . .
H53A H 0.4093 1.0064 0.3905 0.097 Uiso 1 1 calc R U . . .
H53B H 0.5447 1.0023 0.3727 0.097 Uiso 1 1 calc R U . . .
C41 C 0.2196(8) 0.6734(7) 0.3312(8) 0.102(3) Uani 1 1 d . U . . .
H41A H 0.2097 0.7239 0.3926 0.123 Uiso 1 1 calc R U . . .
H41B H 0.1917 0.6960 0.2775 0.123 Uiso 1 1 calc R U . . .
C52 C 0.4107(8) 0.8606(6) 0.2927(6) 0.084(2) Uani 1 1 d . . . . .
H52A H 0.3227 0.8397 0.2648 0.101 Uiso 1 1 calc R U . . .
H52B H 0.4562 0.8365 0.2392 0.101 Uiso 1 1 calc R U . . .
C32 C 0.3860(14) 0.6868(10) 0.5167(8) 0.144(4) Uani 1 1 d . U . . .
H32A H 0.3000 0.6889 0.5167 0.172 Uiso 1 1 calc R U . . .
H32B H 0.4404 0.7604 0.5459 0.172 Uiso 1 1 calc R U . . .
V1 V 0.06330(10) 0.94377(8) 0.35306(7) 0.0489(3) Uani 1 1 d . . . . .
C54 C 0.4553(9) 1.0431(8) 0.2687(7) 0.101(3) Uani 1 1 d . . . . .
H54A H 0.4870 1.1196 0.3038 0.151 Uiso 1 1 calc R U . . .
H54B H 0.5061 1.0223 0.2193 0.151 Uiso 1 1 calc R U . . .
H54C H 0.3705 1.0263 0.2371 0.151 Uiso 1 1 calc R U . . .
C14 C -0.0915(14) 1.3223(13) -0.0384(10) 0.183(6) Uani 1 1 d D U . . .
HM H -0.1121 1.3418 -0.0961 0.219 Uiso 1 1 calc R U . . .
HN H -0.0608 1.3886 0.0182 0.219 Uiso 1 1 calc R U . . .
C15 C -0.2070(16) 1.2527(18) -0.0200(13) 0.234(9) Uani 1 1 d D U . . .
HO H -0.2707 1.2903 -0.0143 0.281 Uiso 1 1 calc R U . . .
HP H -0.2376 1.1869 -0.0770 0.281 Uiso 1 1 calc R U . . .
C16 C -0.1895(18) 1.223(2) 0.0703(15) 0.260(10) Uani 1 1 d D U . . .
HQ H -0.1368 1.2868 0.1227 0.312 Uiso 1 1 calc R U . . .
HR H -0.1441 1.1694 0.0566 0.312 Uiso 1 1 calc R U . . .
C17 C -0.304(2) 1.180(2) 0.109(2) 0.297(12) Uani 1 1 d D U . . .
HS H -0.2807 1.1636 0.1670 0.446 Uiso 1 1 calc R U . . .
HT H -0.3490 1.2327 0.1251 0.446 Uiso 1 1 calc R U . . .
HU H -0.3563 1.1149 0.0587 0.446 Uiso 1 1 calc R U . . .
C22 C 0.5149(9) 0.6228(11) 0.2310(8) 0.131(4) Uani 1 1 d . U . . .
H22A H 0.5658 0.6965 0.2435 0.157 Uiso 1 1 calc R U . . .
H22B H 0.5440 0.5997 0.2840 0.157 Uiso 1 1 calc R U . . .
C24 C 0.6572(15) 0.5372(16) 0.1350(14) 0.212(8) Uani 1 1 d . U . . .
H24A H 0.6587 0.4912 0.0694 0.318 Uiso 1 1 calc R U . . .
H24B H 0.7207 0.6050 0.1504 0.318 Uiso 1 1 calc R U . . .
H24C H 0.6728 0.5028 0.1822 0.318 Uiso 1 1 calc R U . . .
C23 C 0.5382(14) 0.5556(12) 0.1391(12) 0.176(6) Uani 1 1 d . U . . .
H23A H 0.4758 0.4856 0.1204 0.212 Uiso 1 1 calc R U . . .
H23B H 0.5235 0.5873 0.0887 0.212 Uiso 1 1 calc R U . . .
C33 C 0.4133(16) 0.6196(14) 0.5788(9) 0.193(7) Uani 1 1 d D U . . .
H33A H 0.3925 0.5441 0.5374 0.232 Uiso 1 1 calc R U . . .
H33B H 0.5017 0.6440 0.6062 0.232 Uiso 1 1 calc R U . . .
C34 C 0.338(2) 0.631(2) 0.6606(17) 0.344(16) Uani 1 1 d D U . . .
H34A H 0.3551 0.5883 0.6999 0.516 Uiso 1 1 calc R U . . .
H34B H 0.3594 0.7055 0.7018 0.516 Uiso 1 1 calc R U . . .
H34C H 0.2504 0.6059 0.6331 0.516 Uiso 1 1 calc R U . . .
C42 C 0.1337(10) 0.5645(9) 0.3186(10) 0.136(4) Uani 1 1 d D U . . .
H42A H 0.1587 0.5408 0.3725 0.163 Uiso 0.67(3) 1 calc R U P A 1
H42B H 0.1406 0.5129 0.2568 0.163 Uiso 0.67(3) 1 calc R U P A 1
H42C H 0.1287 0.5543 0.3825 0.163 Uiso 0.33(3) 1 calc R U P A 2
H42D H 0.1635 0.5079 0.2765 0.163 Uiso 0.33(3) 1 calc R U P A 2
C43A C -0.0011(13) 0.567(2) 0.3178(17) 0.168(9) Uani 0.67(3) 1 d D U P A 1
H43A H -0.0176 0.5871 0.3856 0.201 Uiso 0.67(3) 1 calc R U P A 1
H43B H -0.0133 0.6217 0.2906 0.201 Uiso 0.67(3) 1 calc R U P A 1
C44A C -0.092(4) 0.460(3) 0.258(3) 0.43(4) Uani 0.67(3) 1 d D U P A 1
H44A H -0.1762 0.4658 0.2599 0.641 Uiso 0.67(3) 1 calc R U P A 1
H44B H -0.0777 0.4405 0.1907 0.641 Uiso 0.67(3) 1 calc R U P A 1
H44C H -0.0821 0.4059 0.2856 0.641 Uiso 0.67(3) 1 calc R U P A 1
C43B C 0.007(2) 0.561(3) 0.271(4) 0.185(17) Uani 0.33(3) 1 d D U P A 2
H43C H 0.0000 0.6340 0.2822 0.222 Uiso 0.33(3) 1 calc R U P A 2
H43D H -0.0082 0.5229 0.2001 0.222 Uiso 0.33(3) 1 calc R U P A 2
C44B C -0.082(3) 0.503(4) 0.322(3) 0.19(2) Uani 0.33(3) 1 d D U P A 2
H44D H -0.1667 0.4965 0.2963 0.284 Uiso 0.33(3) 1 calc R U P A 2
H44E H -0.0731 0.4315 0.3106 0.284 Uiso 0.33(3) 1 calc R U P A 2
H44F H -0.0650 0.5417 0.3921 0.284 Uiso 0.33(3) 1 calc R U P A 2

loop_
_atom_site_aniso_label
_atom_site_aniso_U_11
_atom_site_aniso_U_22
_atom_site_aniso_U_33
_atom_site_aniso_U_23
_atom_site_aniso_U_13
_atom_site_aniso_U_12
V2 0.0444(6) 0.0459(6) 0.0450(6) 0.0118(4) -0.0016(4) 0.0007(4)
V3 0.0367(5) 0.0586(6) 0.0578(6) 0.0240(5) 0.0087(4) 0.0175(5)
O1 0.036(3) 0.037(3) 0.035(2) 0.011(2) 0.009(2) 0.014(2)
O2 0.044(2) 0.045(2) 0.053(2) 0.0201(17) 0.0119(17) 0.0132(17)
O3 0.050(2) 0.051(2) 0.042(2) 0.0199(17) 0.0053(17) 0.0094(18)
O4 0.039(2) 0.066(3) 0.068(3) 0.031(2) -0.0007(18) 0.0093(19)
O5 0.085(3) 0.041(2) 0.041(2) 0.0052(17) 0.003(2) 0.015(2)
O6 0.055(2) 0.049(2) 0.040(2) 0.0166(17) 0.0091(17) 0.0125(18)
O7 0.058(2) 0.057(2) 0.076(3) 0.024(2) 0.026(2) 0.033(2)
O8 0.092(3) 0.067(3) 0.050(2) 0.015(2) 0.029(2) 0.032(3)
C1 0.055(3) 0.043(3) 0.052(3) 0.012(3) 0.008(3) 0.009(3)
O9 0.065(3) 0.051(3) 0.074(3) 0.017(2) -0.010(2) -0.007(2)
O10 0.050(3) 0.099(4) 0.099(4) 0.053(3) 0.011(2) 0.030(3)
O11 0.082(3) 0.065(3) 0.063(3) 0.023(2) 0.015(2) 0.007(2)
C2 0.061(4) 0.044(3) 0.055(3) 0.019(3) 0.011(3) 0.019(3)
C3 0.056(4) 0.057(4) 0.050(3) 0.021(3) 0.017(3) 0.010(3)
C4 0.063(4) 0.059(4) 0.047(3) 0.021(3) 0.006(3) 0.013(3)
C5 0.092(5) 0.064(4) 0.058(4) 0.023(3) 0.011(4) 0.016(4)
O13 0.159(6) 0.084(4) 0.079(4) 0.011(3) -0.002(4) 0.034(4)
C7 0.069(5) 0.089(5) 0.066(4) 0.028(4) 0.020(4) 0.020(4)
C6 0.081(5) 0.096(6) 0.057(4) 0.022(4) 0.002(4) 0.009(5)
C8 0.072(5) 0.072(5) 0.056(4) 0.015(3) 0.004(3) 0.003(4)
C13 0.127(8) 0.086(6) 0.043(4) 0.013(4) -0.013(4) 0.013(5)
C12 0.107(7) 0.174(11) 0.076(6) 0.030(6) 0.015(5) 0.063(8)
O12 0.086(4) 0.153(6) 0.075(4) 0.006(4) -0.009(3) 0.001(4)
N1 0.143(8) 0.160(8) 0.098(6) -0.022(5) -0.045(5) 0.088(7)
C11 0.104(8) 0.168(11) 0.101(8) -0.010(7) 0.009(6) 0.051(8)
C10 0.102(7) 0.129(8) 0.061(5) 0.012(5) 0.026(5) -0.003(6)
C9 0.082(6) 0.099(6) 0.053(4) 0.022(4) 0.009(4) -0.001(5)
N2 0.075(4) 0.060(3) 0.071(4) -0.004(3) -0.004(3) 0.023(3)
C51 0.068(5) 0.073(5) 0.073(5) 0.007(4) 0.010(4) 0.021(4)
C21 0.092(6) 0.097(6) 0.084(6) 0.004(5) 0.001(5) 0.018(5)
C31 0.108(7) 0.098(6) 0.091(5) 0.038(5) 0.002(5) 0.031(5)
C53 0.068(5) 0.066(5) 0.086(5) 0.006(4) 0.015(4) 0.006(4)
C41 0.084(5) 0.064(5) 0.138(8) 0.002(5) -0.006(5) 0.032(4)
C52 0.075(5) 0.080(5) 0.088(5) 0.016(4) 0.014(4) 0.022(4)
C32 0.219(13) 0.125(9) 0.097(6) 0.019(6) 0.017(8) 0.090(9)
V1 0.0584(6) 0.0464(6) 0.0431(6) 0.0108(4) 0.0175(4) 0.0197(5)
C54 0.096(6) 0.092(6) 0.109(7) 0.030(5) 0.014(5) 0.024(5)
C14 0.161(11) 0.223(16) 0.139(11) -0.011(9) -0.045(9) 0.118(12)
C15 0.165(12) 0.37(3) 0.172(14) 0.047(14) 0.008(12) 0.149(15)
C16 0.184(15) 0.42(3) 0.191(18) 0.083(17) 0.012(14) 0.143(19)
C17 0.23(2) 0.33(3) 0.34(3) 0.13(2) 0.04(2) 0.07(2)
C22 0.069(5) 0.193(12) 0.102(7) 0.020(7) 0.003(5) 0.029(6)
C24 0.195(14) 0.28(2) 0.28(2) 0.163(16) 0.142(14) 0.158(15)
C23 0.178(12) 0.149(11) 0.210(14) 0.028(10) 0.095(11) 0.084(10)
C33 0.283(19) 0.257(17) 0.077(7) 0.065(9) 0.009(8) 0.138(15)
C34 0.45(4) 0.45(4) 0.25(3) 0.22(3) 0.18(2) 0.18(3)
C42 0.123(7) 0.104(7) 0.160(10) 0.031(7) 0.037(8) 0.011(6)
C43A 0.140(10) 0.130(16) 0.22(2) 0.022(14) 0.149(14) 0.025(10)
C44A 0.24(2) 0.55(6) 0.17(3) -0.08(4) 0.03(3) -0.20(4)
C43B 0.110(17) 0.052(19) 0.30(5) -0.03(3) -0.01(2) -0.022(14)
C44B 0.104(15) 0.32(6) 0.10(3) -0.04(3) 0.05(2) 0.10(2)

loop_
_atom_type_symbol
_atom_type_description
_atom_type_scat_dispersion_real
_atom_type_scat_dispersion_imag
_atom_type_scat_source
C C 0.0033 0.0016 'International Tables Vol C Tables 4.2.6.8 and 6.1.1.4'
H H 0.0000 0.0000 'International Tables Vol C Tables 4.2.6.8 and 6.1.1.4'
N N 0.0061 0.0033 'International Tables Vol C Tables 4.2.6.8 and 6.1.1.4'
O O 0.0106 0.0060 'International Tables Vol C Tables 4.2.6.8 and 6.1.1.4'
V V 0.3005 0.5294 'International Tables Vol C Tables 4.2.6.8 and 6.1.1.4'

loop_
_geom_angle_atom_site_label_1
_geom_angle_atom_site_label_2
_geom_angle_atom_site_label_3
_geom_angle
_geom_angle_site_symmetry_1
_geom_angle_site_symmetry_3
O9 V2 O5 104.4(2) . .
O9 V2 O4 104.7(2) . .
O5 V2 O4 93.6(2) . .
O9 V2 O2 96.4(2) . .
O5 V2 O2 157.52(17) . .
O4 V2 O2 89.26(18) . .
O9 V2 O6 96.0(2) . .
O5 V2 O6 87.36(18) . .
O4 V2 O6 158.34(17) . .
O2 V2 O6 81.98(15) . .
O9 V2 O1 171.05(17) . .
O5 V2 O1 80.95(13) . .
O4 V2 O1 81.94(13) . .
O2 V2 O1 77.38(11) . .
O6 V2 O1 76.84(11) . .
O9 V2 V3 138.74(18) . 2_576
O5 V2 V3 87.80(13) . 2_576
O4 V2 V3 34.40(13) . 2_576
O2 V2 V3 82.02(11) . 2_576
O6 V2 V3 124.21(12) . 2_576
O1 V2 V3 47.55(3) . 2_576
O9 V2 V1 137.49(19) . 2_576
O5 V2 V1 33.52(13) . 2_576
O4 V2 V1 88.21(13) . 2_576
O2 V2 V1 124.53(11) . 2_576
O6 V2 V1 80.67(11) . 2_576
O1 V2 V1 47.43(3) . 2_576
V3 V2 V1 66.06(4) 2_576 2_576
O10 V3 O7 102.8(2) . .
O10 V3 O4 104.4(2) . 2_576
O7 V3 O4 94.4(2) . 2_576
O10 V3 O6 95.4(2) . .
O7 V3 O6 87.64(18) . .
O4 V3 O6 159.11(18) 2_576 .
O10 V3 O3 97.1(2) . .
O7 V3 O3 158.65(17) . .
O4 V3 O3 88.15(18) 2_576 .
O6 V3 O3 82.72(16) . .
O10 V3 O1 171.62(17) . .
O7 V3 O1 81.44(13) . .
O4 V3 O1 82.30(13) 2_576 .
O6 V3 O1 77.45(11) . .
O3 V3 O1 77.90(11) . .
O10 V3 V2 138.83(19) . 2_576
O7 V3 V2 88.13(13) . 2_576
O4 V3 V2 34.57(12) 2_576 2_576
O6 V3 V2 125.00(12) . 2_576
O3 V3 V2 81.98(11) . 2_576
O1 V3 V2 47.73(4) . 2_576
O10 V3 V1 136.3(2) . 2_576
O7 V3 V1 33.95(13) . 2_576
O4 V3 V1 89.03(13) 2_576 2_576
O6 V3 V1 81.07(11) . 2_576
O3 V3 V1 125.15(11) . 2_576
O1 V3 V1 47.49(3) . 2_576
V2 V3 V1 66.24(5) 2_576 2_576
V3 O1 V3 180.00(4) . 2_576
V3 O1 V1 94.87(4) . .
V3 O1 V1 85.13(4) 2_576 .
V3 O1 V1 85.13(4) . 2_576
V3 O1 V1 94.87(4) 2_576 2_576
V1 O1 V1 180.0 . 2_576
V3 O1 V2 95.27(4) . .
V3 O1 V2 84.73(4) 2_576 .
V1 O1 V2 94.94(5) . .
V1 O1 V2 85.06(5) 2_576 .
V3 O1 V2 84.73(4) . 2_576
V3 O1 V2 95.27(4) 2_576 2_576
V1 O1 V2 85.06(5) . 2_576
V1 O1 V2 94.94(5) 2_576 2_576
V2 O1 V2 180.0 . 2_576
C3 O2 V2 118.8(3) . .
C3 O2 V1 119.1(3) . .
V2 O2 V1 109.79(17) . .
C4 O3 V3 118.7(4) . .
C4 O3 V1 119.4(4) . .
V3 O3 V1 109.06(16) . .
V3 O4 V2 111.04(19) 2_576 .
V1 O5 V2 112.7(2) 2_576 .
C2 O6 V3 118.7(3) . .
C2 O6 V2 117.6(3) . .
V3 O6 V2 109.99(17) . .
V3 O7 V1 112.3(2) . 2_576
C2 C1 C3 110.1(5) . .
C2 C1 C4 110.9(5) . .
C3 C1 C4 110.4(5) . .
C2 C1 C5 104.4(5) . .
C3 C1 C5 110.7(5) . .
C4 C1 C5 110.2(5) . .
C6 O11 C5 118.4(6) . .
O6 C2 C1 112.1(5) . .
O2 C3 C1 112.3(5) . .
O3 C4 C1 112.1(5) . .
O11 C5 C1 111.8(6) . .
C8 C7 C12 117.4(8) . .
C8 C7 C6 123.5(8) . .
C12 C7 C6 119.0(8) . .
O12 C6 O11 122.3(7) . .
O12 C6 C7 126.9(8) . .
O11 C6 C7 110.7(6) . .
C7 C8 C9 121.0(8) . .
C7 C8 C13 117.1(7) . .
C9 C8 C13 121.8(7) . .
O13 C13 N1 122.1(10) . .
O13 C13 C8 120.0(8) . .
N1 C13 C8 117.6(8) . .
C11 C12 C7 125.1(10) . .
C13 N1 C14 123.1(9) . .
C12 C11 C10 116.2(11) . .
C9 C10 C11 120.2(9) . .
C10 C9 C8 120.0(8) . .
C21 N2 C31 110.9(7) . .
C21 N2 C51 115.4(7) . .
C31 N2 C51 109.5(6) . .
C21 N2 C41 108.7(6) . .
C31 N2 C41 107.7(7) . .
C51 N2 C41 104.2(5) . .
C52 C51 N2 116.0(6) . .
N2 C21 C22 114.4(7) . .
C32 C31 N2 119.8(8) . .
C54 C53 C52 114.3(7) . .
C42 C41 N2 117.9(7) . .
C51 C52 C53 110.3(7) . .
C31 C32 C33 111.1(9) . .
O8 V1 O5 102.9(2) . 2_576
O8 V1 O7 104.5(2) . 2_576
O5 V1 O7 94.42(19) 2_576 2_576
O8 V1 O2 97.9(2) . .
O5 V1 O2 157.62(18) 2_576 .
O7 V1 O2 88.19(18) 2_576 .
O8 V1 O3 96.2(2) . .
O5 V1 O3 87.88(18) 2_576 .
O7 V1 O3 157.96(18) 2_576 .
O2 V1 O3 81.72(15) . .
O8 V1 O1 172.50(17) . .
O5 V1 O1 81.28(13) 2_576 .
O7 V1 O1 81.13(14) 2_576 .
O2 V1 O1 77.17(11) . .
O3 V1 O1 77.56(11) . .
O8 V1 V3 138.13(18) . 2_576
O5 V1 V3 88.31(13) 2_576 2_576
O7 V1 V3 33.75(13) 2_576 2_576
O2 V1 V3 81.56(11) . 2_576
O3 V1 V3 124.71(11) . 2_576
O1 V1 V3 47.38(3) . 2_576
O8 V1 V2 136.40(18) . 2_576
O5 V1 V2 33.77(13) 2_576 2_576
O7 V1 V2 88.30(14) 2_576 2_576
O2 V1 V2 124.40(11) . 2_576
O3 V1 V2 81.47(11) . 2_576
O1 V1 V2 47.51(4) . 2_576
V3 V1 V2 66.22(4) 2_576 2_576
N1 C14 C15 112.9(14) . .
C16 C15 C14 114.3(16) . .
C15 C16 C17 117.3(18) . .
C23 C22 C21 117.2(9) . .
C24 C23 C22 119.0(16) . .
C34 C33 C32 109.5(14) . .
C41 C42 C43B 106.3(15) . .
C41 C42 C43A 111.4(12) . .
C44A C43A C42 113(2) . .
C44B C43B C42 103(2) . .

loop_
_geom_bond_atom_site_label_1
_geom_bond_atom_site_label_2
_geom_bond_distance
_geom_bond_site_symmetry_2
V2 O9 1.603(4) .
V2 O5 1.828(4) .
V2 O4 1.837(4) .
V2 O2 2.014(4) .
V2 O6 2.034(4) .
V2 O1 2.2452(14) .
V2 V3 3.0215(15) 2_576
V2 V1 3.0337(16) 2_576
V3 O10 1.607(5) .
V3 O7 1.820(4) .
V3 O4 1.829(4) 2_576
V3 O6 2.011(4) .
V3 O3 2.020(4) .
V3 O1 2.2387(11) .
V3 V2 3.0215(15) 2_576
V3 V1 3.0313(16) 2_576
O1 V3 2.2388(11) 2_576
O1 V1 2.2425(11) .
O1 V1 2.2425(11) 2_576
O1 V2 2.2453(14) 2_576
O2 C3 1.407(6) .
O2 V1 2.028(4) .
O3 C4 1.401(7) .
O3 V1 2.033(4) .
O4 V3 1.829(4) 2_576
O5 V1 1.816(4) 2_576
O6 C2 1.449(6) .
O7 V1 1.830(4) 2_576
O8 V1 1.584(4) .
C1 C2 1.502(8) .
C1 C3 1.528(9) .
C1 C4 1.537(8) .
C1 C5 1.552(8) .
O11 C6 1.374(9) .
O11 C5 1.403(8) .
O13 C13 1.238(9) .
C7 C8 1.356(10) .
C7 C12 1.359(12) .
C7 C6 1.489(10) .
C6 O12 1.188(8) .
C8 C9 1.380(10) .
C8 C13 1.527(13) .
C13 N1 1.284(10) .
C12 C11 1.350(13) .
N1 C14 1.463(15) .
C11 C10 1.410(14) .
C10 C9 1.362(13) .
N2 C21 1.433(10) .
N2 C31 1.535(10) .
N2 C51 1.545(9) .
N2 C41 1.584(10) .
C51 C52 1.468(11) .
C21 C22 1.490(12) .
C31 C32 1.479(13) .
C53 C54 1.490(11) .
C53 C52 1.521(10) .
C41 C42 1.491(13) .
C32 C33 1.518(16) .
V1 O5 1.816(4) 2_576
V1 O7 1.830(4) 2_576
V1 V3 3.0313(16) 2_576
V1 V2 3.0337(16) 2_576
C14 C15 1.488(9) .
C15 C16 1.480(9) .
C16 C17 1.485(10) .
C22 C23 1.438(15) .
C24 C23 1.418(17) .
C33 C34 1.487(9) .
C42 C43B 1.515(10) .
C42 C43A 1.517(10) .
C43A C44A 1.495(10) .
C43B C44B 1.493(10) .
